data_4104292
loop_
_publ_author_name
'Takeaki Iwamoto'
'Maiko Kobayashi'
'Kei Uchiyama'
'Shin Sasaki'
'Selvarajan Nagendran'
'Hiroyuki Isobe'
'Mitsuo Kira'

_publ_section_title
;
 Anthryl-Substituted Trialkyldisilene Showing Distinct Intramolecular
 Charge-Transfer Transition
;
_journal_name_full 'Journal of the American Chemical Society'
_journal_page_first 3156
_journal_page_last 3157
_journal_paper_doi 10.1021/ja8093313
_journal_volume 131
_journal_year 2009
_chemical_formula_sum 'C56 H130 K2 O4 Si12'
_chemical_formula_weight 1282.88
_chemical_name_systematic
; 
 ? 
;
_space_group_IT_number 2
_symmetry_space_group_name_Hall '-P 1'
_symmetry_space_group_name_H-M 'P -1'
_atom_sites_solution_hydrogens geom
_atom_sites_solution_primary direct
_atom_sites_solution_secondary difmap
_audit_creation_method SHELXL-97
_cell_angle_alpha 101.863(3)
_cell_angle_beta 96.160(3)
_cell_angle_gamma 99.590(3)
_cell_formula_units_Z 2
_cell_length_a 14.307(3)
_cell_length_b 14.724(3)
_cell_length_c 19.630(3)
_cell_measurement_reflns_used 15900
_cell_measurement_temperature 133(2)
_cell_measurement_theta_max 28.2812
_cell_measurement_theta_min 2.9999
_cell_volume 3947.1(13)
_computing_cell_refinement 'CrystalClear (Rigaku Corp., 2000)'
_computing_data_collection 'CrystalClear (Rigaku Corp., 2000)'
_computing_data_reduction 'CrystalClear (Rigaku Corp., 2000)'
_computing_structure_refinement 'SHELXL-97 (Sheldrick, 1997)'
_computing_structure_solution 'SHELXS-97 (Sheldrick, 1990)'
_diffrn_ambient_temperature 133(2)
_diffrn_detector_area_resol_mean 28.5714
_diffrn_measured_fraction_theta_full 0.997
_diffrn_measured_fraction_theta_max 0.997
_diffrn_measurement_device
;
Saturn70 CCD (4x4 bin mode)
;
_diffrn_measurement_method dtintegrate.ref
_diffrn_radiation_monochromator graphite
_diffrn_radiation_source 'fine-focus sealed tube'
_diffrn_radiation_type MoK\a
_diffrn_radiation_wavelength 0.71070
_diffrn_reflns_av_R_equivalents 0.0756
_diffrn_reflns_av_sigmaI/netI 0.0760
_diffrn_reflns_limit_h_max 18
_diffrn_reflns_limit_h_min -18
_diffrn_reflns_limit_k_max 19
_diffrn_reflns_limit_k_min -19
_diffrn_reflns_limit_l_max 25
_diffrn_reflns_limit_l_min -25
_diffrn_reflns_number 69192
_diffrn_reflns_theta_full 27.50
_diffrn_reflns_theta_max 27.50
_diffrn_reflns_theta_min 3.00
_exptl_absorpt_coefficient_mu 0.338
_exptl_absorpt_correction_T_max 0.9354
_exptl_absorpt_correction_T_min 0.9354
_exptl_absorpt_correction_type multi-scan
_exptl_absorpt_process_details 'Jacobson (1998)'
_exptl_crystal_colour orange
_exptl_crystal_density_diffrn 1.079
_exptl_crystal_density_method 'not measured'
_exptl_crystal_description platelet
_exptl_crystal_F_000 1408
_exptl_crystal_size_max 0.20
_exptl_crystal_size_mid 0.20
_exptl_crystal_size_min 0.08
_refine_diff_density_max 0.506
_refine_diff_density_min -0.333
_refine_diff_density_rms 0.064
_refine_ls_extinction_method none
_refine_ls_goodness_of_fit_ref 1.246
_refine_ls_hydrogen_treatment constr
_refine_ls_matrix_type full
_refine_ls_number_parameters 750
_refine_ls_number_reflns 18093
_refine_ls_number_restraints 116
_refine_ls_restrained_S_all 1.253
_refine_ls_R_factor_all 0.1374
_refine_ls_R_factor_gt 0.0855
_refine_ls_shift/su_max 0.003
_refine_ls_shift/su_mean 0.000
_refine_ls_structure_factor_coef Fsqd
_refine_ls_weighting_details 'calc w=1/[\s^2^(Fo^2^)+(0.0792P)^2^+0.0000P] where P=(Fo^2^+2Fc^2^)/3'
_refine_ls_weighting_scheme calc
_refine_ls_wR_factor_gt 0.1781
_refine_ls_wR_factor_ref 0.2044
_reflns_number_gt 12143
_reflns_number_total 18093
_reflns_threshold_expression >2sigma(I)
_cod_data_source_file ja8093313_si_004.cif
_cod_data_source_block dimer_of_potassium_disilenide
_cod_original_cell_volume 3947.2(12)
_cod_original_sg_symbol_H-M P-1
_cod_database_code 4104292

loop_
_symmetry_equiv_pos_as_xyz
'x, y, z'
'-x, -y, -z'

loop_
_atom_site_label
_atom_site_type_symbol
_atom_site_fract_x
_atom_site_fract_y
_atom_site_fract_z
_atom_site_U_iso_or_equiv
_atom_site_adp_type
_atom_site_occupancy
_atom_site_symmetry_multiplicity
_atom_site_calc_flag
_atom_site_refinement_flags
_atom_site_disorder_assembly
_atom_site_disorder_group
Si1 Si 0.68489(7) 0.37968(7) 0.32396(5) 0.0399(3) Uani 1 1 d . A .
Si2 Si 0.58599(7) 0.24116(6) 0.28812(5) 0.0355(2) Uani 1 1 d . . .
C1 C 0.7304(2) 0.4170(2) 0.42628(18) 0.0377(8) Uani 1 1 d . . .
C2 C 0.5433(2) 0.1936(2) 0.18709(18) 0.0399(8) Uani 1 1 d . . .
C3 C 0.5090(2) 0.1389(2) 0.31941(18) 0.0384(8) Uani 1 1 d . . .
K1 K 0.89442(6) 0.42387(5) 0.25492(5) 0.0454(2) Uani 1 1 d . A .
K2 K 0.65057(6) 0.57217(6) 0.24959(5) 0.0501(2) Uani 1 1 d . . .
Si3 Si 0.86705(7) 0.61545(6) 0.18079(5) 0.0395(3) Uani 1 1 d . A .
Si4 Si 0.96434(7) 0.75499(6) 0.21380(5) 0.0344(2) Uani 1 1 d . . .
C4 C 0.9882(2) 0.8141(2) 0.31342(17) 0.0351(8) Uani 1 1 d . A .
C5 C 1.0421(3) 0.8561(2) 0.18128(19) 0.0429(9) Uani 1 1 d . A .
C6 C 0.8505(3) 0.5620(2) 0.07869(18) 0.0409(9) Uani 1 1 d . . .
O1 O 0.9890(2) 0.32307(19) 0.32936(15) 0.0572(7) Uani 1 1 d . . .
O2 O 1.0357(2) 0.3810(2) 0.18557(19) 0.0749(10) Uani 1 1 d . . .
C7 C 0.4683(3) 0.0668(3) 0.24746(19) 0.0525(11) Uani 1 1 d . . .
H1 H 0.5133 0.0233 0.2367 0.063 Uiso 1 1 calc R . .
H2 H 0.4064 0.0285 0.2519 0.063 Uiso 1 1 calc R . .
C8 C 0.4533(3) 0.1156(3) 0.1866(2) 0.0542(11) Uani 1 1 d . . .
H3 H 0.3962 0.1451 0.1905 0.065 Uiso 1 1 calc R . .
H4 H 0.4414 0.0679 0.1414 0.065 Uiso 1 1 calc R . .
Si5 Si 0.58147(8) 0.07466(7) 0.37432(6) 0.0433(3) Uani 1 1 d . . .
C9 C 0.7078(3) 0.0837(3) 0.3559(2) 0.0522(10) Uani 1 1 d . . .
H5 H 0.7392 0.1504 0.3662 0.078 Uiso 1 1 calc R . .
H6 H 0.7079 0.0548 0.3063 0.078 Uiso 1 1 calc R . .
H7 H 0.7425 0.0506 0.3856 0.078 Uiso 1 1 calc R . .
C10 C 0.5879(3) 0.1119(3) 0.4727(2) 0.0554(11) Uani 1 1 d . . .
H8 H 0.6228 0.0715 0.4952 0.083 Uiso 1 1 calc R . .
H9 H 0.5228 0.1057 0.4850 0.083 Uiso 1 1 calc R . .
H10 H 0.6212 0.1779 0.4891 0.083 Uiso 1 1 calc R . .
C11 C 0.5271(3) -0.0559(3) 0.3525(2) 0.0626(12) Uani 1 1 d . . .
H11 H 0.5578 -0.0864 0.3863 0.094 Uiso 1 1 calc R . .
H12 H 0.5370 -0.0847 0.3049 0.094 Uiso 1 1 calc R . .
H13 H 0.4582 -0.0642 0.3551 0.094 Uiso 1 1 calc R . .
Si6 Si 0.40503(8) 0.17570(8) 0.36332(7) 0.0520(3) Uani 1 1 d . . .
C12 C 0.4400(3) 0.2807(3) 0.4384(3) 0.0747(14) Uani 1 1 d . . .
H14 H 0.4774 0.3330 0.4231 0.112 Uiso 1 1 calc R . .
H15 H 0.4788 0.2648 0.4769 0.112 Uiso 1 1 calc R . .
H16 H 0.3823 0.2997 0.4547 0.112 Uiso 1 1 calc R . .
C13 C 0.3357(3) 0.0761(3) 0.3957(3) 0.0728(14) Uani 1 1 d . . .
H17 H 0.2820 0.0973 0.4171 0.109 Uiso 1 1 calc R . .
H18 H 0.3781 0.0574 0.4307 0.109 Uiso 1 1 calc R . .
H19 H 0.3111 0.0219 0.3560 0.109 Uiso 1 1 calc R . .
C14 C 0.3112(3) 0.2057(4) 0.3025(3) 0.0876(18) Uani 1 1 d . . .
H20 H 0.2590 0.2223 0.3281 0.131 Uiso 1 1 calc R . .
H21 H 0.2860 0.1510 0.2633 0.131 Uiso 1 1 calc R . .
H22 H 0.3394 0.2595 0.2842 0.131 Uiso 1 1 calc R . .
Si7 Si 0.63397(8) 0.13684(7) 0.13743(6) 0.0444(3) Uani 1 1 d . . .
C15 C 0.7587(3) 0.2079(3) 0.1613(2) 0.0472(9) Uani 1 1 d . . .
H23 H 0.7797 0.2163 0.2118 0.071 Uiso 1 1 calc R . .
H24 H 0.7599 0.2700 0.1502 0.071 Uiso 1 1 calc R . .
H25 H 0.8018 0.1747 0.1345 0.071 Uiso 1 1 calc R . .
C16 C 0.6384(4) 0.0137(3) 0.1476(2) 0.0698(13) Uani 1 1 d . . .
H26 H 0.6872 -0.0104 0.1215 0.105 Uiso 1 1 calc R . .
H27 H 0.5757 -0.0273 0.1292 0.105 Uiso 1 1 calc R . .
H28 H 0.6546 0.0146 0.1976 0.105 Uiso 1 1 calc R . .
C17 C 0.6052(3) 0.1180(3) 0.0391(2) 0.0626(12) Uani 1 1 d . . .
H29 H 0.6140 0.1794 0.0262 0.094 Uiso 1 1 calc R . .
H30 H 0.5386 0.0849 0.0237 0.094 Uiso 1 1 calc R . .
H31 H 0.6480 0.0800 0.0164 0.094 Uiso 1 1 calc R . .
Si8 Si 0.50183(7) 0.28590(8) 0.14348(6) 0.0478(3) Uani 1 1 d . . .
C18 C 0.4378(3) 0.3674(3) 0.1984(2) 0.0670(13) Uani 1 1 d . . .
H32 H 0.3752 0.3326 0.2031 0.100 Uiso 1 1 calc R . .
H33 H 0.4290 0.4195 0.1758 0.100 Uiso 1 1 calc R . .
H34 H 0.4758 0.3930 0.2451 0.100 Uiso 1 1 calc R . .
C19 C 0.6049(3) 0.3649(3) 0.1198(2) 0.0520(10) Uani 1 1 d . . .
H35 H 0.6543 0.3899 0.1611 0.078 Uiso 1 1 calc R . .
H36 H 0.5821 0.4175 0.1042 0.078 Uiso 1 1 calc R . .
H37 H 0.6319 0.3285 0.0818 0.078 Uiso 1 1 calc R . .
C20 C 0.4120(3) 0.2303(4) 0.0615(2) 0.0738(14) Uani 1 1 d . . .
H38 H 0.4429 0.1932 0.0264 0.111 Uiso 1 1 calc R . .
H39 H 0.3885 0.2801 0.0424 0.111 Uiso 1 1 calc R . .
H40 H 0.3582 0.1888 0.0733 0.111 Uiso 1 1 calc R . .
C21 C 1.0344(3) 0.9192(2) 0.31319(19) 0.0465(10) Uani 1 1 d . . .
H41 H 0.9830 0.9557 0.3078 0.056 Uiso 1 1 calc R A .
H42 H 1.0755 0.9491 0.3588 0.056 Uiso 1 1 calc R . .
C22 C 1.0941(3) 0.9227(2) 0.25380(19) 0.0451(10) Uani 1 1 d . A .
H43 H 1.1556 0.9037 0.2667 0.054 Uiso 1 1 calc R . .
H44 H 1.1088 0.9886 0.2481 0.054 Uiso 1 1 calc R . .
Si9 Si 0.87357(8) 0.81562(7) 0.35378(6) 0.0441(3) Uani 1 1 d . . .
C23 C 0.8890(3) 0.9167(3) 0.4330(2) 0.0613(12) Uani 1 1 d . A .
H45 H 0.9383 0.9096 0.4692 0.092 Uiso 1 1 calc R . .
H46 H 0.8282 0.9164 0.4518 0.092 Uiso 1 1 calc R . .
H47 H 0.9085 0.9767 0.4194 0.092 Uiso 1 1 calc R . .
C24 C 0.8303(3) 0.7037(3) 0.3824(2) 0.0563(11) Uani 1 1 d . A .
H48 H 0.8262 0.6491 0.3432 0.084 Uiso 1 1 calc R . .
H49 H 0.7669 0.7047 0.3967 0.084 Uiso 1 1 calc R . .
H50 H 0.8753 0.6988 0.4221 0.084 Uiso 1 1 calc R . .
C25 C 0.7693(3) 0.8318(3) 0.2941(2) 0.0602(12) Uani 1 1 d . A .
H51 H 0.7822 0.8953 0.2849 0.090 Uiso 1 1 calc R . .
H52 H 0.7115 0.8241 0.3166 0.090 Uiso 1 1 calc R . .
H53 H 0.7598 0.7844 0.2496 0.090 Uiso 1 1 calc R . .
Si10 Si 1.07690(7) 0.76311(6) 0.36639(5) 0.0372(2) Uani 1 1 d . . .
C26 C 1.2039(3) 0.7945(3) 0.3505(2) 0.0541(11) Uani 1 1 d . A .
H54 H 1.2454 0.7664 0.3798 0.081 Uiso 1 1 calc R . .
H55 H 1.2247 0.8634 0.3625 0.081 Uiso 1 1 calc R . .
H56 H 1.2081 0.7700 0.3008 0.081 Uiso 1 1 calc R . .
C27 C 1.0854(3) 0.8111(3) 0.46399(19) 0.0512(10) Uani 1 1 d . A .
H57 H 1.0236 0.7916 0.4791 0.077 Uiso 1 1 calc R . .
H58 H 1.1024 0.8803 0.4746 0.077 Uiso 1 1 calc R . .
H59 H 1.1348 0.7862 0.4890 0.077 Uiso 1 1 calc R . .
C28 C 1.0481(3) 0.6305(2) 0.3510(2) 0.0496(10) Uani 1 1 d . A .
H60 H 1.1008 0.6086 0.3750 0.074 Uiso 1 1 calc R . .
H61 H 1.0397 0.6025 0.3004 0.074 Uiso 1 1 calc R . .
H62 H 0.9889 0.6113 0.3696 0.074 Uiso 1 1 calc R . .
C29 C 0.9021(5) 1.0004(4) 0.1931(3) 0.100(2) Uani 1 1 d . A .
H63 H 0.8692 1.0383 0.1666 0.150 Uiso 1 1 calc R . .
H64 H 0.9471 1.0423 0.2326 0.150 Uiso 1 1 calc R . .
H65 H 0.8548 0.9588 0.2112 0.150 Uiso 1 1 calc R . .
Si11 Si 0.96895(10) 0.92733(8) 0.13422(6) 0.0603(4) Uani 1 1 d . . .
C30 C 1.0507(4) 1.0194(3) 0.1019(3) 0.0946(19) Uani 1 1 d . A .
H66 H 1.0858 0.9877 0.0669 0.142 Uiso 1 1 calc R . .
H67 H 1.0964 1.0598 0.1417 0.142 Uiso 1 1 calc R . .
H68 H 1.0123 1.0582 0.0804 0.142 Uiso 1 1 calc R . .
C31 C 0.8784(4) 0.8548(3) 0.0589(3) 0.0880(18) Uani 1 1 d . A .
H69 H 0.8333 0.8098 0.0758 0.132 Uiso 1 1 calc R . .
H70 H 0.9110 0.8202 0.0236 0.132 Uiso 1 1 calc R . .
H71 H 0.8435 0.8964 0.0377 0.132 Uiso 1 1 calc R . .
Si12 Si 1.13820(8) 0.81602(8) 0.12799(6) 0.0543(3) Uani 1 1 d . . .
C32 C 1.1773(3) 0.7079(3) 0.1487(2) 0.0644(12) Uani 1 1 d . A .
H72 H 1.1220 0.6650 0.1574 0.097 Uiso 1 1 calc R . .
H73 H 1.2260 0.7266 0.1907 0.097 Uiso 1 1 calc R . .
H74 H 1.2043 0.6756 0.1089 0.097 Uiso 1 1 calc R . .
C33 C 1.2496(4) 0.9111(4) 0.1500(3) 0.0894(18) Uani 1 1 d . A .
H75 H 1.2979 0.8911 0.1214 0.134 Uiso 1 1 calc R . .
H76 H 1.2750 0.9218 0.2000 0.134 Uiso 1 1 calc R . .
H77 H 1.2340 0.9698 0.1400 0.134 Uiso 1 1 calc R . .
C34 C 1.1089(4) 0.7921(3) 0.0294(2) 0.0728(14) Uani 1 1 d . A .
H78 H 1.1669 0.7845 0.0082 0.109 Uiso 1 1 calc R . .
H79 H 1.0841 0.8452 0.0162 0.109 Uiso 1 1 calc R . .
H80 H 1.0603 0.7340 0.0124 0.109 Uiso 1 1 calc R . .
C35 C 0.9569(3) 0.2328(3) 0.3442(2) 0.0600(12) Uani 1 1 d . A .
H111 H 0.9230 0.1868 0.3010 0.072 Uiso 1 1 calc R . .
H112 H 0.9129 0.2380 0.3798 0.072 Uiso 1 1 calc R . .
C36 C 1.0457(3) 0.2023(3) 0.3717(2) 0.0570(11) Uani 1 1 d . . .
H113 H 1.0763 0.1709 0.3330 0.068 Uiso 1 1 calc R A .
H114 H 1.0318 0.1592 0.4036 0.068 Uiso 1 1 calc R . .
C37 C 1.1076(3) 0.2963(3) 0.4113(2) 0.0624(12) Uani 1 1 d . A .
H115 H 1.0903 0.3162 0.4588 0.075 Uiso 1 1 calc R . .
H116 H 1.1765 0.2930 0.4155 0.075 Uiso 1 1 calc R . .
C38 C 1.0846(3) 0.3609(3) 0.3661(2) 0.0667(13) Uani 1 1 d . A .
H117 H 1.0881 0.4252 0.3952 0.080 Uiso 1 1 calc R . .
H118 H 1.1307 0.3649 0.3322 0.080 Uiso 1 1 calc R . .
C39 C 1.0528(3) 0.2875(3) 0.1618(3) 0.0657(12) Uani 1 1 d . A .
H119 H 1.0093 0.2547 0.1178 0.079 Uiso 1 1 calc R . .
H120 H 1.0419 0.2503 0.1978 0.079 Uiso 1 1 calc R . .
C40 C 1.1533(4) 0.2978(4) 0.1495(3) 0.099(2) Uani 1 1 d . . .
H121 H 1.1917 0.2749 0.1850 0.119 Uiso 1 1 calc R A .
H122 H 1.1575 0.2605 0.1022 0.119 Uiso 1 1 calc R . .
C41 C 1.1884(4) 0.3957(5) 0.1545(4) 0.117(2) Uani 1 1 d . A .
H123 H 1.2036 0.4059 0.1083 0.140 Uiso 1 1 calc R . .
H124 H 1.2477 0.4180 0.1891 0.140 Uiso 1 1 calc R . .
C42 C 1.1152(3) 0.4483(3) 0.1768(3) 0.0739(14) Uani 1 1 d . A .
H125 H 1.1401 0.4951 0.2217 0.089 Uiso 1 1 calc R . .
H126 H 1.0954 0.4823 0.1409 0.089 Uiso 1 1 calc R . .
O3 O 0.5135(5) 0.6152(5) 0.3296(3) 0.069(2) Uani 0.671(11) 1 d PDU A 3
C43 C 0.4648(7) 0.5502(6) 0.3683(5) 0.066(2) Uani 0.671(11) 1 d PDU A 3
H127 H 0.4772 0.5783 0.4195 0.080 Uiso 0.671(11) 1 calc PR A 3
H128 H 0.4873 0.4894 0.3594 0.080 Uiso 0.671(11) 1 calc PR A 3
C44 C 0.3591(6) 0.5357(7) 0.3405(5) 0.076(2) Uani 0.671(11) 1 d PDU A 3
H129 H 0.3346 0.4701 0.3128 0.091 Uiso 0.671(11) 1 calc PR A 3
H130 H 0.3213 0.5488 0.3795 0.091 Uiso 0.671(11) 1 calc PR A 3
C45 C 0.3544(7) 0.6020(7) 0.2969(6) 0.100(3) Uani 0.671(11) 1 d PDU A 3
H131 H 0.3007 0.6353 0.3057 0.120 Uiso 0.671(11) 1 calc PR A 3
H132 H 0.3448 0.5693 0.2466 0.120 Uiso 0.671(11) 1 calc PR A 3
C46 C 0.4464(8) 0.6693(7) 0.3155(7) 0.097(3) Uani 0.671(11) 1 d PDU A 3
H133 H 0.4607 0.6990 0.2760 0.116 Uiso 0.671(11) 1 calc PR A 3
H134 H 0.4454 0.7196 0.3574 0.116 Uiso 0.671(11) 1 calc PR A 3
O4 O 0.5442(2) 0.6327(2) 0.15163(18) 0.0758(9) Uani 1 1 d D A .
C47 C 0.4525(4) 0.5903(4) 0.1155(3) 0.094(7) Uani 0.40(2) 1 d PDU A 1
H107 H 0.4105 0.5698 0.1487 0.112 Uiso 0.40(2) 1 calc PR A 1
H108 H 0.4560 0.5339 0.0792 0.112 Uiso 0.40(2) 1 calc PR A 1
C48 C 0.4141(4) 0.6569(4) 0.0835(3) 0.107(2) Uani 1 1 d RD . .
H99 H 0.3446 0.6507 0.0861 0.129 Uiso 0.40(2) 1 calc PR A 1
H100 H 0.4234 0.6468 0.0334 0.129 Uiso 0.40(2) 1 calc PR A 1
H101 H 0.3566 0.6367 0.1047 0.129 Uiso 0.60(2) 1 calc PR A 2
H102 H 0.3935 0.6580 0.0339 0.129 Uiso 0.60(2) 1 calc PR A 2
C49 C 0.4669(4) 0.7517(3) 0.1235(3) 0.0848(17) Uani 1 1 d D A .
H103 H 0.4336 0.7774 0.1626 0.102 Uiso 1 1 calc R . .
H104 H 0.4746 0.7967 0.0925 0.102 Uiso 1 1 calc R . .
C50 C 0.5614(4) 0.7326(4) 0.1506(3) 0.0836(16) Uani 1 1 d D . .
H105 H 0.6092 0.7464 0.1194 0.100 Uiso 1 1 calc R A .
H106 H 0.5853 0.7721 0.1985 0.100 Uiso 1 1 calc R . .
C47' C 0.4797(10) 0.5939(7) 0.0873(8) 0.088(5) Uani 0.60(2) 1 d PDU A 2
H109 H 0.5153 0.5894 0.0465 0.105 Uiso 0.60(2) 1 calc PR A 2
H110 H 0.4448 0.5299 0.0872 0.105 Uiso 0.60(2) 1 calc PR A 2
C51 C 0.6828(3) 0.4976(3) 0.4612(2) 0.0506(10) Uani 1 1 d . . .
H81 H 0.6140 0.4737 0.4586 0.076 Uiso 1 1 calc R . .
H82 H 0.6921 0.5491 0.4365 0.076 Uiso 1 1 calc R . .
H83 H 0.7119 0.5211 0.5106 0.076 Uiso 1 1 calc R . .
C52 C 0.7153(3) 0.3377(3) 0.4652(2) 0.0485(10) Uani 1 1 d . . .
H84 H 0.7481 0.2874 0.4450 0.073 Uiso 1 1 calc R . .
H85 H 0.6466 0.3121 0.4608 0.073 Uiso 1 1 calc R . .
H86 H 0.7416 0.3625 0.5151 0.073 Uiso 1 1 calc R . .
C53 C 0.8390(3) 0.4549(3) 0.4349(2) 0.0498(10) Uani 1 1 d . . .
H87 H 0.8648 0.4762 0.4850 0.075 Uiso 1 1 calc R . .
H88 H 0.8509 0.5082 0.4120 0.075 Uiso 1 1 calc R . .
H89 H 0.8706 0.4046 0.4130 0.075 Uiso 1 1 calc R . .
C54 C 0.7536(3) 0.5761(3) 0.0443(2) 0.0532(10) Uani 1 1 d . A .
H90 H 0.7558 0.6436 0.0470 0.080 Uiso 1 1 calc R . .
H91 H 0.7026 0.5520 0.0693 0.080 Uiso 1 1 calc R . .
H92 H 0.7409 0.5416 -0.0051 0.080 Uiso 1 1 calc R . .
C55 C 0.9302(3) 0.6037(3) 0.0417(2) 0.0567(11) Uani 1 1 d . A .
H93 H 0.9922 0.5958 0.0638 0.085 Uiso 1 1 calc R . .
H94 H 0.9305 0.6711 0.0455 0.085 Uiso 1 1 calc R . .
H95 H 0.9192 0.5708 -0.0081 0.085 Uiso 1 1 calc R . .
C56 C 0.8490(3) 0.4553(3) 0.0692(2) 0.0533(11) Uani 1 1 d . A .
H96 H 0.8381 0.4251 0.0189 0.080 Uiso 1 1 calc R . .
H97 H 0.7973 0.4272 0.0918 0.080 Uiso 1 1 calc R . .
H98 H 0.9105 0.4458 0.0908 0.080 Uiso 1 1 calc R . .
O5 O 0.5325(11) 0.6211(15) 0.3602(11) 0.129(6) Uani 0.329(11) 1 d PDU A 4
C57 C 0.5169(11) 0.6884(17) 0.3285(13) 0.108(6) Uani 0.329(11) 1 d PDU A 4
H135 H 0.5291 0.6737 0.2792 0.129 Uiso 0.329(11) 1 calc PR A 4
H136 H 0.5575 0.7500 0.3535 0.129 Uiso 0.329(11) 1 calc PR A 4
C58 C 0.4124(12) 0.6889(17) 0.3323(15) 0.118(6) Uani 0.329(11) 1 d PDU A 4
H137 H 0.4046 0.7366 0.3739 0.142 Uiso 0.329(11) 1 calc PR A 4
H138 H 0.3813 0.7037 0.2894 0.142 Uiso 0.329(11) 1 calc PR A 4
C59 C 0.3717(13) 0.597(2) 0.3377(14) 0.113(7) Uani 0.329(11) 1 d PDU A 4
H139 H 0.3553 0.5524 0.2909 0.136 Uiso 0.329(11) 1 calc PR A 4
H140 H 0.3136 0.5965 0.3609 0.136 Uiso 0.329(11) 1 calc PR A 4
C60 C 0.4516(15) 0.572(2) 0.3825(16) 0.132(7) Uani 0.329(11) 1 d PDU A 4
H141 H 0.4500 0.5946 0.4333 0.158 Uiso 0.329(11) 1 calc PR A 4
H142 H 0.4497 0.5025 0.3720 0.158 Uiso 0.329(11) 1 calc PR A 4

loop_
_atom_site_aniso_label
_atom_site_aniso_U_11
_atom_site_aniso_U_22
_atom_site_aniso_U_33
_atom_site_aniso_U_23
_atom_site_aniso_U_13
_atom_site_aniso_U_12
Si1 0.0395(6) 0.0292(5) 0.0443(6) 0.0087(4) -0.0053(5) -0.0049(4)
Si2 0.0296(5) 0.0290(5) 0.0420(6) 0.0078(4) -0.0051(4) -0.0039(4)
C1 0.0367(19) 0.0257(17) 0.043(2) 0.0009(15) -0.0021(16) -0.0004(15)
C2 0.0323(19) 0.038(2) 0.041(2) 0.0092(16) -0.0085(15) -0.0087(15)
C3 0.0349(19) 0.0307(18) 0.043(2) 0.0095(16) -0.0040(16) -0.0067(15)
K1 0.0375(5) 0.0313(4) 0.0637(6) 0.0070(4) 0.0015(4) 0.0046(3)
K2 0.0426(5) 0.0447(5) 0.0607(6) 0.0132(4) -0.0067(4) 0.0094(4)
Si3 0.0455(6) 0.0248(5) 0.0389(6) -0.0003(4) -0.0023(5) -0.0047(4)
Si4 0.0402(6) 0.0206(5) 0.0350(5) 0.0019(4) -0.0090(4) 0.0001(4)
C4 0.045(2) 0.0208(16) 0.0335(19) 0.0019(14) -0.0088(15) 0.0037(14)
C5 0.052(2) 0.0233(17) 0.043(2) 0.0032(15) -0.0122(17) -0.0039(16)
C6 0.040(2) 0.036(2) 0.035(2) -0.0007(16) -0.0044(16) -0.0070(16)
O1 0.0539(18) 0.0525(17) 0.0665(19) 0.0180(15) -0.0007(14) 0.0140(14)
O2 0.063(2) 0.064(2) 0.116(3) 0.0356(19) 0.0379(19) 0.0264(17)
C7 0.049(2) 0.047(2) 0.045(2) 0.0102(18) -0.0096(18) -0.0255(18)
C8 0.041(2) 0.055(3) 0.053(3) 0.014(2) -0.0134(18) -0.0178(19)
Si5 0.0493(6) 0.0276(5) 0.0471(6) 0.0094(4) -0.0028(5) -0.0034(4)
C9 0.053(2) 0.037(2) 0.063(3) 0.0077(19) -0.003(2) 0.0112(18)
C10 0.065(3) 0.047(2) 0.050(2) 0.0170(19) -0.003(2) -0.002(2)
C11 0.081(3) 0.033(2) 0.066(3) 0.011(2) 0.005(2) -0.005(2)
Si6 0.0349(6) 0.0542(7) 0.0651(8) 0.0197(6) 0.0063(5) -0.0032(5)
C12 0.054(3) 0.057(3) 0.111(4) 0.008(3) 0.028(3) 0.008(2)
C13 0.062(3) 0.076(3) 0.077(3) 0.026(3) 0.017(3) -0.012(2)
C14 0.039(3) 0.140(5) 0.110(4) 0.069(4) 0.025(3) 0.033(3)
Si7 0.0488(6) 0.0307(5) 0.0453(6) 0.0029(5) -0.0037(5) -0.0018(5)
C15 0.042(2) 0.040(2) 0.054(2) 0.0046(18) 0.0010(18) 0.0045(17)
C16 0.097(4) 0.035(2) 0.072(3) 0.005(2) 0.013(3) 0.006(2)
C17 0.070(3) 0.056(3) 0.047(3) -0.002(2) -0.003(2) -0.004(2)
Si8 0.0346(6) 0.0568(7) 0.0519(7) 0.0210(5) -0.0034(5) 0.0043(5)
C18 0.048(3) 0.079(3) 0.084(3) 0.035(3) 0.004(2) 0.023(2)
C19 0.048(2) 0.052(2) 0.057(3) 0.019(2) 0.0020(19) 0.0080(19)
C20 0.051(3) 0.096(4) 0.068(3) 0.030(3) -0.019(2) -0.002(3)
C21 0.064(3) 0.0219(18) 0.042(2) -0.0009(15) -0.0158(19) -0.0012(17)
C22 0.056(2) 0.0204(17) 0.048(2) 0.0075(16) -0.0146(18) -0.0097(16)
Si9 0.0457(6) 0.0324(5) 0.0448(6) -0.0053(4) -0.0088(5) 0.0088(5)
C23 0.056(3) 0.047(2) 0.066(3) -0.013(2) -0.009(2) 0.014(2)
C24 0.054(3) 0.051(3) 0.054(3) -0.001(2) 0.003(2) 0.002(2)
C25 0.047(2) 0.060(3) 0.062(3) -0.008(2) -0.014(2) 0.017(2)
Si10 0.0421(6) 0.0247(5) 0.0383(6) 0.0030(4) -0.0097(4) 0.0032(4)
C26 0.044(2) 0.055(3) 0.060(3) 0.021(2) -0.0124(19) 0.0070(19)
C27 0.057(3) 0.046(2) 0.041(2) 0.0004(18) -0.0136(18) 0.0078(19)
C28 0.058(3) 0.0283(19) 0.058(3) 0.0083(17) -0.011(2) 0.0086(18)
C29 0.143(5) 0.078(4) 0.092(4) 0.028(3) -0.015(4) 0.069(4)
Si11 0.0876(9) 0.0315(6) 0.0517(7) 0.0127(5) -0.0247(6) 0.0011(6)
C30 0.150(5) 0.043(3) 0.078(4) 0.028(3) -0.017(3) -0.014(3)
C31 0.105(4) 0.058(3) 0.082(4) 0.020(3) -0.052(3) 0.001(3)
Si12 0.0517(7) 0.0451(6) 0.0500(7) 0.0015(5) -0.0015(5) -0.0181(5)
C32 0.049(3) 0.067(3) 0.066(3) -0.004(2) 0.002(2) 0.009(2)
C33 0.076(4) 0.082(4) 0.079(4) -0.004(3) 0.005(3) -0.039(3)
C34 0.097(4) 0.055(3) 0.052(3) 0.006(2) 0.014(3) -0.022(3)
C35 0.048(3) 0.050(3) 0.074(3) 0.003(2) 0.003(2) 0.004(2)
C36 0.061(3) 0.042(2) 0.067(3) 0.009(2) 0.007(2) 0.012(2)
C37 0.066(3) 0.059(3) 0.058(3) 0.010(2) -0.003(2) 0.010(2)
C38 0.067(3) 0.058(3) 0.065(3) 0.013(2) -0.011(2) -0.004(2)
C39 0.067(3) 0.067(3) 0.064(3) 0.011(2) 0.011(2) 0.022(2)
C40 0.063(4) 0.086(4) 0.130(5) -0.021(4) 0.011(3) 0.022(3)
C41 0.058(3) 0.136(6) 0.197(7) 0.096(6) 0.044(4) 0.045(4)
C42 0.068(3) 0.064(3) 0.096(4) 0.029(3) 0.021(3) 0.012(3)
O3 0.073(4) 0.065(4) 0.067(4) 0.003(3) 0.004(3) 0.023(3)
C43 0.082(5) 0.051(4) 0.061(5) -0.002(3) 0.009(4) 0.020(4)
C44 0.069(4) 0.089(5) 0.073(5) 0.010(4) 0.020(4) 0.024(4)
C45 0.098(6) 0.076(6) 0.128(8) 0.010(5) 0.004(6) 0.047(5)
C46 0.102(8) 0.073(5) 0.146(8) 0.049(5) 0.059(6) 0.047(4)
O4 0.065(2) 0.075(2) 0.086(2) 0.0269(18) -0.0212(18) 0.0226(18)
C47 0.090(11) 0.068(8) 0.118(14) 0.061(9) -0.038(10) -0.012(8)
C48 0.096(4) 0.074(4) 0.131(5) 0.018(4) -0.051(4) 0.011(3)
C49 0.103(4) 0.063(3) 0.079(4) 0.015(3) -0.032(3) 0.021(3)
C50 0.060(3) 0.091(4) 0.085(4) 0.021(3) -0.021(3) -0.006(3)
C47' 0.089(8) 0.059(6) 0.101(10) 0.010(5) -0.029(7) 0.011(5)
C51 0.053(2) 0.037(2) 0.056(3) 0.0025(18) 0.007(2) 0.0063(18)
C52 0.057(2) 0.036(2) 0.047(2) 0.0096(17) -0.0039(19) 0.0028(18)
C53 0.042(2) 0.043(2) 0.052(2) -0.0019(18) -0.0071(18) -0.0008(17)
C54 0.050(2) 0.052(2) 0.045(2) 0.0054(19) -0.0074(19) -0.0075(19)
C55 0.058(3) 0.056(3) 0.045(2) 0.004(2) 0.003(2) -0.007(2)
C56 0.053(2) 0.040(2) 0.053(3) -0.0111(18) 0.001(2) -0.0009(18)
O5 0.076(7) 0.176(14) 0.156(13) 0.127(10) -0.012(8) -0.009(8)
C57 0.042(8) 0.144(14) 0.163(13) 0.108(11) 0.005(9) 0.008(9)
C58 0.051(9) 0.159(15) 0.151(14) 0.062(12) 0.011(10) 0.008(9)
C59 0.069(8) 0.180(16) 0.105(13) 0.073(13) 0.033(9) -0.002(10)
C60 0.102(12) 0.194(16) 0.112(13) 0.104(12) 0.011(10) -0.018(11)

loop_
_atom_type_symbol
_atom_type_description
_atom_type_scat_dispersion_real
_atom_type_scat_dispersion_imag
_atom_type_scat_source
C C 0.0033 0.0016 'International Tables Vol C Tables 4.2.6.8 and 6.1.1.4'
H H 0.0000 0.0000 'International Tables Vol C Tables 4.2.6.8 and 6.1.1.4'
O O 0.0106 0.0060 'International Tables Vol C Tables 4.2.6.8 and 6.1.1.4'
Si Si 0.0817 0.0704 'International Tables Vol C Tables 4.2.6.8 and 6.1.1.4'
K K 0.2009 0.2494 'International Tables Vol C Tables 4.2.6.8 and 6.1.1.4'

loop_
_geom_angle_atom_site_label_1
_geom_angle_atom_site_label_2
_geom_angle_atom_site_label_3
_geom_angle
C1 Si1 Si2 114.74(11)
C1 Si1 K1 102.08(11)
Si2 Si1 K1 120.81(5)
C1 Si1 K2 113.31(10)
Si2 Si1 K2 121.03(5)
K1 Si1 K2 78.71(3)
C2 Si2 C3 97.41(15)
C2 Si2 Si1 118.07(11)
C3 Si2 Si1 144.35(12)
C52 C1 C53 107.6(3)
C52 C1 C51 108.8(3)
C53 C1 C51 108.3(3)
C52 C1 Si1 115.4(2)
C53 C1 Si1 106.4(2)
C51 C1 Si1 110.1(2)
C8 C2 Si8 108.2(2)
C8 C2 Si7 109.4(3)
Si8 C2 Si7 110.58(18)
C8 C2 Si2 101.2(2)
Si8 C2 Si2 112.73(18)
Si7 C2 Si2 114.13(17)
C7 C3 Si6 108.9(2)
C7 C3 Si5 106.4(2)
Si6 C3 Si5 111.55(18)
C7 C3 Si2 101.3(2)
Si6 C3 Si2 113.46(18)
Si5 C3 Si2 114.41(17)
O2 K1 O1 73.92(10)
O2 K1 Si1 156.21(8)
O1 K1 Si1 95.07(7)
O2 K1 Si3 94.50(7)
O1 K1 Si3 155.75(7)
Si1 K1 Si3 102.81(3)
O2 K1 K2 142.59(8)
O1 K1 K2 143.49(7)
Si1 K1 K2 51.48(2)
Si3 K1 K2 51.33(2)
O4 K2 O3 83.80(16)
O4 K2 O5 94.6(3)
O3 K2 O5 11.6(3)
O4 K2 C57 73.2(3)
O3 K2 C57 19.9(3)
O5 K2 C57 24.8(3)
O4 K2 Si1 146.08(8)
O3 K2 Si1 92.95(15)
O5 K2 Si1 86.5(3)
C57 K2 Si1 111.3(3)
O4 K2 Si3 95.59(8)
O3 K2 Si3 156.01(15)
O5 K2 Si3 149.8(4)
C57 K2 Si3 138.0(3)
Si1 K2 Si3 100.39(3)
O4 K2 K1 136.47(8)
O3 K2 K1 138.72(15)
O5 K2 K1 128.7(3)
C57 K2 K1 149.8(4)
Si1 K2 K1 49.80(2)
Si3 K2 K1 50.59(2)
C6 Si3 Si4 113.19(12)
C6 Si3 K1 103.94(11)
Si4 Si3 K1 123.65(5)
C6 Si3 K2 111.82(11)
Si4 Si3 K2 120.99(5)
K1 Si3 K2 78.08(3)
C4 Si4 C5 97.76(15)
C4 Si4 Si3 117.13(11)
C5 Si4 Si3 145.07(12)
C21 C4 Si9 108.3(2)
C21 C4 Si10 109.0(2)
Si9 C4 Si10 110.99(18)
C21 C4 Si4 101.7(2)
Si9 C4 Si4 112.56(17)
Si10 C4 Si4 113.74(17)
C22 C5 Si11 107.7(2)
C22 C5 Si12 108.1(3)
Si11 C5 Si12 111.0(2)
C22 C5 Si4 100.9(2)
Si11 C5 Si4 113.94(19)
Si12 C5 Si4 114.38(17)
C55 C6 C56 108.4(3)
C55 C6 C54 109.2(3)
C56 C6 C54 108.9(3)
C55 C6 Si3 114.3(2)
C56 C6 Si3 106.5(3)
C54 C6 Si3 109.3(3)
C35 O1 C38 108.6(3)
C35 O1 K1 129.9(2)
C38 O1 K1 121.4(2)
C42 O2 C39 109.3(3)
C42 O2 K1 124.7(3)
C39 O2 K1 125.2(3)
C8 C7 C3 112.6(3)
C8 C7 H1 109.1
C3 C7 H1 109.1
C8 C7 H2 109.1
C3 C7 H2 109.1
H1 C7 H2 107.8
C7 C8 C2 111.2(3)
C7 C8 H3 109.4
C2 C8 H3 109.4
C7 C8 H4 109.4
C2 C8 H4 109.4
H3 C8 H4 108.0
C9 Si5 C10 106.66(19)
C9 Si5 C11 106.28(19)
C10 Si5 C11 104.20(19)
C9 Si5 C3 112.27(17)
C10 Si5 C3 116.54(18)
C11 Si5 C3 110.12(18)
Si5 C9 H5 109.5
Si5 C9 H6 109.5
H5 C9 H6 109.5
Si5 C9 H7 109.5
H5 C9 H7 109.5
H6 C9 H7 109.5
Si5 C10 H8 109.5
Si5 C10 H9 109.5
H8 C10 H9 109.5
Si5 C10 H10 109.5
H8 C10 H10 109.5
H9 C10 H10 109.5
Si5 C11 H11 109.5
Si5 C11 H12 109.5
H11 C11 H12 109.5
Si5 C11 H13 109.5
H11 C11 H13 109.5
H12 C11 H13 109.5
C12 Si6 C14 105.3(3)
C12 Si6 C13 108.0(2)
C14 Si6 C13 102.8(2)
C12 Si6 C3 114.28(18)
C14 Si6 C3 113.7(2)
C13 Si6 C3 111.9(2)
Si6 C12 H14 109.5
Si6 C12 H15 109.5
H14 C12 H15 109.5
Si6 C12 H16 109.5
H14 C12 H16 109.5
H15 C12 H16 109.5
Si6 C13 H17 109.5
Si6 C13 H18 109.5
H17 C13 H18 109.5
Si6 C13 H19 109.5
H17 C13 H19 109.5
H18 C13 H19 109.5
Si6 C14 H20 109.5
Si6 C14 H21 109.5
H20 C14 H21 109.5
Si6 C14 H22 109.5
H20 C14 H22 109.5
H21 C14 H22 109.5
C15 Si7 C16 107.8(2)
C15 Si7 C17 105.54(19)
C16 Si7 C17 101.8(2)
C15 Si7 C2 113.44(16)
C16 Si7 C2 114.00(19)
C17 Si7 C2 113.31(19)
Si7 C15 H23 109.5
Si7 C15 H24 109.5
H23 C15 H24 109.5
Si7 C15 H25 109.5
H23 C15 H25 109.5
H24 C15 H25 109.5
Si7 C16 H26 109.5
Si7 C16 H27 109.5
H26 C16 H27 109.5
Si7 C16 H28 109.5
H26 C16 H28 109.5
H27 C16 H28 109.5
Si7 C17 H29 109.5
Si7 C17 H30 109.5
H29 C17 H30 109.5
Si7 C17 H31 109.5
H29 C17 H31 109.5
H30 C17 H31 109.5
C18 Si8 C19 105.4(2)
C18 Si8 C2 114.64(19)
C19 Si8 C2 111.89(17)
C18 Si8 C20 103.8(2)
C19 Si8 C20 108.9(2)
C2 Si8 C20 111.73(19)
Si8 C18 H32 109.5
Si8 C18 H33 109.5
H32 C18 H33 109.5
Si8 C18 H34 109.5
H32 C18 H34 109.5
H33 C18 H34 109.5
Si8 C19 H35 109.5
Si8 C19 H36 109.5
H35 C19 H36 109.5
Si8 C19 H37 109.5
H35 C19 H37 109.5
H36 C19 H37 109.5
Si8 C20 H38 109.5
Si8 C20 H39 109.5
H38 C20 H39 109.5
Si8 C20 H40 109.5
H38 C20 H40 109.5
H39 C20 H40 109.5
C22 C21 C4 111.4(3)
C22 C21 H41 109.3
C4 C21 H41 109.3
C22 C21 H42 109.3
C4 C21 H42 109.3
H41 C21 H42 108.0
C21 C22 C5 112.9(3)
C21 C22 H43 109.0
C5 C22 H43 109.0
C21 C22 H44 109.0
C5 C22 H44 109.0
H43 C22 H44 107.8
C25 Si9 C24 105.2(2)
C25 Si9 C23 104.40(18)
C24 Si9 C23 107.4(2)
C25 Si9 C4 114.59(18)
C24 Si9 C4 112.98(16)
C23 Si9 C4 111.59(18)
Si9 C23 H45 109.5
Si9 C23 H46 109.5
H45 C23 H46 109.5
Si9 C23 H47 109.5
H45 C23 H47 109.5
H46 C23 H47 109.5
Si9 C24 H48 109.5
Si9 C24 H49 109.5
H48 C24 H49 109.5
Si9 C24 H50 109.5
H48 C24 H50 109.5
H49 C24 H50 109.5
Si9 C25 H51 109.5
Si9 C25 H52 109.5
H51 C25 H52 109.5
Si9 C25 H53 109.5
H51 C25 H53 109.5
H52 C25 H53 109.5
C26 Si10 C28 106.21(19)
C26 Si10 C27 102.75(19)
C28 Si10 C27 106.70(18)
C26 Si10 C4 114.15(17)
C28 Si10 C4 113.91(16)
C27 Si10 C4 112.21(16)
Si10 C26 H54 109.5
Si10 C26 H55 109.5
H54 C26 H55 109.5
Si10 C26 H56 109.5
H54 C26 H56 109.5
H55 C26 H56 109.5
Si10 C27 H57 109.5
Si10 C27 H58 109.5
H57 C27 H58 109.5
Si10 C27 H59 109.5
H57 C27 H59 109.5
H58 C27 H59 109.5
Si10 C28 H60 109.5
Si10 C28 H61 109.5
H60 C28 H61 109.5
Si10 C28 H62 109.5
H60 C28 H62 109.5
H61 C28 H62 109.5
Si11 C29 H63 109.5
Si11 C29 H64 109.5
H63 C29 H64 109.5
Si11 C29 H65 109.5
H63 C29 H65 109.5
H64 C29 H65 109.5
C29 Si11 C31 106.1(3)
C29 Si11 C30 102.8(3)
C31 Si11 C30 109.0(2)
C29 Si11 C5 113.38(19)
C31 Si11 C5 114.39(18)
C30 Si11 C5 110.4(2)
Si11 C30 H66 109.5
Si11 C30 H67 109.5
H66 C30 H67 109.5
Si11 C30 H68 109.5
H66 C30 H68 109.5
H67 C30 H68 109.5
Si11 C31 H69 109.5
Si11 C31 H70 109.5
H69 C31 H70 109.5
Si11 C31 H71 109.5
H69 C31 H71 109.5
H70 C31 H71 109.5
C32 Si12 C34 106.6(2)
C32 Si12 C33 105.4(2)
C34 Si12 C33 104.2(2)
C32 Si12 C5 113.13(18)
C34 Si12 C5 116.8(2)
C33 Si12 C5 109.8(2)
Si12 C32 H72 109.5
Si12 C32 H73 109.5
H72 C32 H73 109.5
Si12 C32 H74 109.5
H72 C32 H74 109.5
H73 C32 H74 109.5
Si12 C33 H75 109.5
Si12 C33 H76 109.5
H75 C33 H76 109.5
Si12 C33 H77 109.5
H75 C33 H77 109.5
H76 C33 H77 109.5
Si12 C34 H78 109.5
Si12 C34 H79 109.5
H78 C34 H79 109.5
Si12 C34 H80 109.5
H78 C34 H80 109.5
H79 C34 H80 109.5
O1 C35 C36 105.6(3)
O1 C35 H111 110.6
C36 C35 H111 110.6
O1 C35 H112 110.6
C36 C35 H112 110.6
H111 C35 H112 108.7
C35 C36 C37 101.6(3)
C35 C36 H113 111.5
C37 C36 H113 111.5
C35 C36 H114 111.5
C37 C36 H114 111.5
H113 C36 H114 109.3
C38 C37 C36 102.5(4)
C38 C37 H115 111.3
C36 C37 H115 111.3
C38 C37 H116 111.3
C36 C37 H116 111.3
H115 C37 H116 109.2
O1 C38 C37 107.2(4)
O1 C38 H117 110.3
C37 C38 H117 110.3
O1 C38 H118 110.3
C37 C38 H118 110.3
H117 C38 H118 108.5
O2 C39 C40 106.7(4)
O2 C39 H119 110.4
C40 C39 H119 110.4
O2 C39 H120 110.4
C40 C39 H120 110.4
H119 C39 H120 108.6
C41 C40 C39 107.4(4)
C41 C40 H121 110.2
C39 C40 H121 110.2
C41 C40 H122 110.2
C39 C40 H122 110.2
H121 C40 H122 108.5
C40 C41 C42 108.6(5)
C40 C41 H123 110.0
C42 C41 H123 110.0
C40 C41 H124 110.0
C42 C41 H124 110.0
H123 C41 H124 108.3
O2 C42 C41 107.0(4)
O2 C42 H125 110.3
C41 C42 H125 110.3
O2 C42 H126 110.3
C41 C42 H126 110.3
H125 C42 H126 108.6
C46 O3 C43 103.7(6)
C46 O3 K2 125.7(6)
C43 O3 K2 123.4(4)
O3 C43 C44 105.3(7)
O3 C43 H127 110.7
C44 C43 H127 110.7
O3 C43 H128 110.7
C44 C43 H128 110.7
H127 C43 H128 108.8
C45 C44 C43 104.2(7)
C45 C44 H129 110.9
C43 C44 H129 110.9
C45 C44 H130 110.9
C43 C44 H130 110.9
H129 C44 H130 108.9
C44 C45 C46 106.3(8)
C44 C45 H131 110.5
C46 C45 H131 110.5
C44 C45 H132 110.5
C46 C45 H132 110.5
H131 C45 H132 108.7
O3 C46 C45 104.8(7)
O3 C46 H133 110.8
C45 C46 H133 110.8
O3 C46 H134 110.8
C45 C46 H134 110.8
H133 C46 H134 108.9
C47 O4 C50 108.7(3)
C47' O4 C50 100.5(5)
C47 O4 K2 128.1(3)
C47' O4 K2 139.0(4)
C50 O4 K2 119.6(3)
O4 C47 C48 108.9(3)
O4 C47 H107 109.9
C48 C47 H107 109.9
O4 C47 H108 109.9
C48 C47 H108 109.9
H107 C47 H108 108.3
C47 C48 C49 106.0(3)
C47' C48 C49 105.9(6)
C47 C48 H99 110.5
C47' C48 H99 133.2
C49 C48 H99 110.5
C47 C48 H100 110.5
C47' C48 H100 84.0
C49 C48 H100 110.5
H99 C48 H100 108.7
C47 C48 H101 84.0
C47' C48 H101 110.5
C49 C48 H101 110.5
H100 C48 H101 129.9
C47 C48 H102 133.1
C47' C48 H102 110.5
C49 C48 H102 110.5
H99 C48 H102 83.0
H101 C48 H102 108.7
C48 C49 C50 103.2(4)
C48 C49 H103 111.1
C50 C49 H103 111.1
C48 C49 H104 111.1
C50 C49 H104 111.1
H103 C49 H104 109.1
O4 C50 C49 105.6(4)
O4 C50 H105 110.6
C49 C50 H105 110.6
O4 C50 H106 110.6
C49 C50 H106 110.6
H105 C50 H106 108.7
C48 C47' O4 106.5(8)
C48 C47' H109 110.4
O4 C47' H109 110.4
C48 C47' H110 110.4
O4 C47' H110 110.4
H109 C47' H110 108.6
C1 C51 H81 109.5
C1 C51 H82 109.5
H81 C51 H82 109.5
C1 C51 H83 109.5
H81 C51 H83 109.5
H82 C51 H83 109.5
C1 C52 H84 109.5
C1 C52 H85 109.5
H84 C52 H85 109.5
C1 C52 H86 109.5
H84 C52 H86 109.5
H85 C52 H86 109.5
C1 C53 H87 109.5
C1 C53 H88 109.5
H87 C53 H88 109.5
C1 C53 H89 109.5
H87 C53 H89 109.5
H88 C53 H89 109.5
C6 C54 H90 109.5
C6 C54 H91 109.5
H90 C54 H91 109.5
C6 C54 H92 109.5
H90 C54 H92 109.5
H91 C54 H92 109.5
C6 C55 H93 109.5
C6 C55 H94 109.5
H93 C55 H94 109.5
C6 C55 H95 109.5
H93 C55 H95 109.5
H94 C55 H95 109.5
C6 C56 H96 109.5
C6 C56 H97 109.5
H96 C56 H97 109.5
C6 C56 H98 109.5
H96 C56 H98 109.5
H97 C56 H98 109.5
C57 O5 C60 116.2(14)
C57 O5 K2 84.6(14)
C60 O5 K2 134.4(18)
O5 C57 C58 102.6(13)
O5 C57 K2 70.5(14)
C58 C57 K2 141.4(17)
O5 C57 H135 111.2
C58 C57 H135 111.2
K2 C57 H135 45.7
O5 C57 H136 111.2
C58 C57 H136 111.2
K2 C57 H136 106.4
H135 C57 H136 109.2
C59 C58 C57 105.5(13)
C59 C58 H137 110.6
C57 C58 H137 110.6
C59 C58 H138 110.6
C57 C58 H138 110.6
H137 C58 H138 108.8
C58 C59 C60 102.1(14)
C58 C59 H139 111.3
C60 C59 H139 111.3
C58 C59 H140 111.3
C60 C59 H140 111.3
H139 C59 H140 109.2
O5 C60 C59 100.2(12)
O5 C60 H141 111.7
C59 C60 H141 111.7
O5 C60 H142 111.7
C59 C60 H142 111.7
H141 C60 H142 109.5

loop_
_geom_bond_atom_site_label_1
_geom_bond_atom_site_label_2
_geom_bond_distance
Si1 C1 1.977(4)
Si1 Si2 2.2117(13)
Si1 K1 3.4398(14)
Si1 K2 3.5236(14)
Si2 C2 1.955(4)
Si2 C3 1.957(3)
C1 C52 1.521(5)
C1 C53 1.540(5)
C1 C51 1.542(5)
C2 C8 1.575(5)
C2 Si8 1.889(4)
C2 Si7 1.905(4)
C3 C7 1.569(5)
C3 Si6 1.897(4)
C3 Si5 1.908(4)
K1 O2 2.646(3)
K1 O1 2.703(3)
K1 Si3 3.4873(14)
K1 K2 4.4163(13)
K2 O4 2.709(3)
K2 O3 2.717(6)
K2 O5 2.94(2)
K2 C57 3.10(2)
K2 Si3 3.5238(15)
Si3 C6 1.970(4)
Si3 Si4 2.2101(13)
Si4 C4 1.938(3)
Si4 C5 1.962(4)
C4 C21 1.579(5)
C4 Si9 1.897(4)
C4 Si10 1.901(3)
C5 C22 1.581(5)
C5 Si11 1.899(4)
C5 Si12 1.913(4)
C6 C55 1.527(5)
C6 C56 1.539(5)
C6 C54 1.540(5)
O1 C35 1.431(5)
O1 C38 1.439(5)
O2 C42 1.429(5)
O2 C39 1.430(5)
C7 C8 1.529(5)
C7 H1 0.9900
C7 H2 0.9900
C8 H3 0.9900
C8 H4 0.9900
Si5 C9 1.869(4)
Si5 C10 1.884(4)
Si5 C11 1.891(4)
C9 H5 0.9800
C9 H6 0.9800
C9 H7 0.9800
C10 H8 0.9800
C10 H9 0.9800
C10 H10 0.9800
C11 H11 0.9800
C11 H12 0.9800
C11 H13 0.9800
Si6 C12 1.860(5)
Si6 C14 1.869(5)
Si6 C13 1.890(4)
C12 H14 0.9800
C12 H15 0.9800
C12 H16 0.9800
C13 H17 0.9800
C13 H18 0.9800
C13 H19 0.9800
C14 H20 0.9800
C14 H21 0.9800
C14 H22 0.9800
Si7 C15 1.870(4)
Si7 C16 1.875(4)
Si7 C17 1.882(4)
C15 H23 0.9800
C15 H24 0.9800
C15 H25 0.9800
C16 H26 0.9800
C16 H27 0.9800
C16 H28 0.9800
C17 H29 0.9800
C17 H30 0.9800
C17 H31 0.9800
Si8 C18 1.867(4)
Si8 C19 1.882(4)
Si8 C20 1.891(4)
C18 H32 0.9800
C18 H33 0.9800
C18 H34 0.9800
C19 H35 0.9800
C19 H36 0.9800
C19 H37 0.9800
C20 H38 0.9800
C20 H39 0.9800
C20 H40 0.9800
C21 C22 1.521(5)
C21 H41 0.9900
C21 H42 0.9900
C22 H43 0.9900
C22 H44 0.9900
Si9 C25 1.874(4)
Si9 C24 1.879(4)
Si9 C23 1.884(4)
C23 H45 0.9800
C23 H46 0.9800
C23 H47 0.9800
C24 H48 0.9800
C24 H49 0.9800
C24 H50 0.9800
C25 H51 0.9800
C25 H52 0.9800
C25 H53 0.9800
Si10 C26 1.875(4)
Si10 C28 1.880(3)
Si10 C27 1.884(4)
C26 H54 0.9800
C26 H55 0.9800
C26 H56 0.9800
C27 H57 0.9800
C27 H58 0.9800
C27 H59 0.9800
C28 H60 0.9800
C28 H61 0.9800
C28 H62 0.9800
C29 Si11 1.865(5)
C29 H63 0.9800
C29 H64 0.9800
C29 H65 0.9800
Si11 C31 1.866(4)
Si11 C30 1.895(5)
C30 H66 0.9800
C30 H67 0.9800
C30 H68 0.9800
C31 H69 0.9800
C31 H70 0.9800
C31 H71 0.9800
Si12 C32 1.878(5)
Si12 C34 1.882(4)
Si12 C33 1.883(4)
C32 H72 0.9800
C32 H73 0.9800
C32 H74 0.9800
C33 H75 0.9800
C33 H76 0.9800
C33 H77 0.9800
C34 H78 0.9800
C34 H79 0.9800
C34 H80 0.9800
C35 C36 1.501(6)
C35 H111 0.9900
C35 H112 0.9900
C36 C37 1.517(6)
C36 H113 0.9900
C36 H114 0.9900
C37 C38 1.480(6)
C37 H115 0.9900
C37 H116 0.9900
C38 H117 0.9900
C38 H118 0.9900
C39 C40 1.471(7)
C39 H119 0.9900
C39 H120 0.9900
C40 C41 1.424(8)
C40 H121 0.9900
C40 H122 0.9900
C41 C42 1.455(7)
C41 H123 0.9900
C41 H124 0.9900
C42 H125 0.9900
C42 H126 0.9900
O3 C46 1.386(9)
O3 C43 1.471(9)
C43 C44 1.516(10)
C43 H127 0.9900
C43 H128 0.9900
C44 C45 1.430(14)
C44 H129 0.9900
C44 H130 0.9900
C45 C46 1.470(12)
C45 H131 0.9900
C45 H132 0.9900
C46 H133 0.9900
C46 H134 0.9900
O4 C47 1.399(6)
O4 C47' 1.433(10)
O4 C50 1.455(6)
C47 C48 1.4199
C47 H107 0.9900
C47 H108 0.9900
C48 C47' 1.431(11)
C48 C49 1.486(7)
C48 H99 0.9900
C48 H100 0.9900
C48 H101 0.9900
C48 H102 0.9900
C49 C50 1.491(7)
C49 H103 0.9900
C49 H104 0.9900
C50 H105 0.9900
C50 H106 0.9900
C47' H109 0.9900
C47' H110 0.9900
C51 H81 0.9800
C51 H82 0.9800
C51 H83 0.9800
C52 H84 0.9800
C52 H85 0.9800
C52 H86 0.9800
C53 H87 0.9800
C53 H88 0.9800
C53 H89 0.9800
C54 H90 0.9800
C54 H91 0.9800
C54 H92 0.9800
C55 H93 0.9800
C55 H94 0.9800
C55 H95 0.9800
C56 H96 0.9800
C56 H97 0.9800
C56 H98 0.9800
O5 C57 1.309(14)
O5 C60 1.423(14)
C57 C58 1.507(15)
C57 H135 0.9900
C57 H136 0.9900
C58 C59 1.42(2)
C58 H137 0.9900
C58 H138 0.9900
C59 C60 1.507(15)
C59 H139 0.9900
C59 H140 0.9900
C60 H141 0.9900
C60 H142 0.9900

loop_
_geom_torsion_atom_site_label_1
_geom_torsion_atom_site_label_2
_geom_torsion_atom_site_label_3
_geom_torsion_atom_site_label_4
_geom_torsion
C1 Si1 Si2 C2 -176.03(17)
K1 Si1 Si2 C2 -53.14(14)
K2 Si1 Si2 C2 42.19(14)
C1 Si1 Si2 C3 10.2(2)
K1 Si1 Si2 C3 133.1(2)
K2 Si1 Si2 C3 -131.6(2)
Si2 Si1 C1 C52 15.8(3)
K1 Si1 C1 C52 -116.7(3)
K2 Si1 C1 C52 160.6(2)
Si2 Si1 C1 C53 135.1(2)
K1 Si1 C1 C53 2.6(2)
K2 Si1 C1 C53 -80.2(2)
Si2 Si1 C1 C51 -107.8(2)
K1 Si1 C1 C51 119.8(2)
K2 Si1 C1 C51 37.0(3)
C3 Si2 C2 C8 13.7(3)
Si1 Si2 C2 C8 -162.7(2)
C3 Si2 C2 Si8 129.07(19)
Si1 Si2 C2 Si8 -47.3(2)
C3 Si2 C2 Si7 -103.68(19)
Si1 Si2 C2 Si7 79.97(19)
C2 Si2 C3 C7 8.8(3)
Si1 Si2 C3 C7 -176.68(19)
C2 Si2 C3 Si6 -107.64(19)
Si1 Si2 C3 Si6 66.8(3)
C2 Si2 C3 Si5 122.81(19)
Si1 Si2 C3 Si5 -62.7(3)
C1 Si1 K1 O2 113.0(2)
Si2 Si1 K1 O2 -15.8(2)
K2 Si1 K1 O2 -135.3(2)
C1 Si1 K1 O1 52.16(12)
Si2 Si1 K1 O1 -76.58(8)
K2 Si1 K1 O1 163.87(7)
C1 Si1 K1 Si3 -111.36(11)
Si2 Si1 K1 Si3 119.90(5)
K2 Si1 K1 Si3 0.35(3)
C1 Si1 K1 K2 -111.71(11)
Si2 Si1 K1 K2 119.54(6)
C1 Si1 K2 O4 -145.19(18)
Si2 Si1 K2 O4 -2.91(17)
K1 Si1 K2 O4 116.40(15)
C1 Si1 K2 O3 -61.90(18)
Si2 Si1 K2 O3 80.38(15)
K1 Si1 K2 O3 -160.32(14)
C1 Si1 K2 O5 -52.3(4)
Si2 Si1 K2 O5 90.0(4)
K1 Si1 K2 O5 -150.7(4)
C1 Si1 K2 C57 -53.8(5)
Si2 Si1 K2 C57 88.4(4)
K1 Si1 K2 C57 -152.3(4)
C1 Si1 K2 Si3 98.07(12)
Si2 Si1 K2 Si3 -119.65(6)
K1 Si1 K2 Si3 -0.35(3)
C1 Si1 K2 K1 98.42(12)
Si2 Si1 K2 K1 -119.31(6)
O2 K1 K2 O4 18.73(18)
O1 K1 K2 O4 -161.17(15)
Si1 K1 K2 O4 -133.46(12)
Si3 K1 K2 O4 46.99(12)
O2 K1 K2 O3 -177.2(2)
O1 K1 K2 O3 2.9(2)
Si1 K1 K2 O3 30.7(2)
Si3 K1 K2 O3 -148.9(2)
O2 K1 K2 O5 -169.1(5)
O1 K1 K2 O5 11.0(5)
Si1 K1 K2 O5 38.8(5)
Si3 K1 K2 O5 -140.8(5)
O2 K1 K2 C57 -148.3(7)
O1 K1 K2 C57 31.8(7)
Si1 K1 K2 C57 59.5(7)
Si3 K1 K2 C57 -120.0(7)
O2 K1 K2 Si1 152.18(13)
O1 K1 K2 Si1 -27.72(11)
Si3 K1 K2 Si1 -179.56(4)
O2 K1 K2 Si3 -28.26(13)
O1 K1 K2 Si3 151.84(11)
Si1 K1 K2 Si3 179.56(4)
O2 K1 Si3 C6 53.41(14)
O1 K1 Si3 C6 113.3(2)
Si1 K1 Si3 C6 -110.17(12)
K2 K1 Si3 C6 -109.82(12)
O2 K1 Si3 Si4 -77.33(10)
O1 K1 Si3 Si4 -17.43(19)
Si1 K1 Si3 Si4 119.09(6)
K2 K1 Si3 Si4 119.45(6)
O2 K1 Si3 K2 163.23(8)
O1 K1 Si3 K2 -136.87(17)
Si1 K1 Si3 K2 -0.36(3)
O4 K2 Si3 C6 -49.19(14)
O3 K2 Si3 C6 -136.5(4)
O5 K2 Si3 C6 -158.3(6)
C57 K2 Si3 C6 -120.2(5)
Si1 K2 Si3 C6 100.76(12)
K1 K2 Si3 C6 100.42(12)
O4 K2 Si3 Si4 88.13(9)
O3 K2 Si3 Si4 0.8(4)
O5 K2 Si3 Si4 -20.9(6)
C57 K2 Si3 Si4 17.1(5)
Si1 K2 Si3 Si4 -121.92(6)
K1 K2 Si3 Si4 -122.26(6)
O4 K2 Si3 K1 -149.61(8)
O3 K2 Si3 K1 123.1(4)
O5 K2 Si3 K1 101.3(6)
C57 K2 Si3 K1 139.3(5)
Si1 K2 Si3 K1 0.34(3)
C6 Si3 Si4 C4 -179.00(17)
K1 Si3 Si4 C4 -52.13(13)
K2 Si3 Si4 C4 44.21(13)
C6 Si3 Si4 C5 3.7(3)
K1 Si3 Si4 C5 130.5(2)
K2 Si3 Si4 C5 -133.1(2)
C5 Si4 C4 C21 13.4(2)
Si3 Si4 C4 C21 -165.10(19)
C5 Si4 C4 Si9 129.06(18)
Si3 Si4 C4 Si9 -49.40(19)
C5 Si4 C4 Si10 -103.61(19)
Si3 Si4 C4 Si10 77.93(19)
C4 Si4 C5 C22 8.4(2)
Si3 Si4 C5 C22 -174.04(17)
C4 Si4 C5 Si11 -106.73(19)
Si3 Si4 C5 Si11 70.9(3)
C4 Si4 C5 Si12 124.10(19)
Si3 Si4 C5 Si12 -58.3(3)
Si4 Si3 C6 C55 20.6(3)
K1 Si3 C6 C55 -116.0(3)
K2 Si3 C6 C55 161.4(3)
Si4 Si3 C6 C56 140.3(2)
K1 Si3 C6 C56 3.7(3)
K2 Si3 C6 C56 -78.9(2)
Si4 Si3 C6 C54 -102.1(2)
K1 Si3 C6 C54 121.3(2)
K2 Si3 C6 C54 38.7(3)
O2 K1 O1 C35 -116.0(3)
Si1 K1 O1 C35 42.5(3)
Si3 K1 O1 C35 -179.9(3)
K2 K1 O1 C35 63.9(3)
O2 K1 O1 C38 68.8(3)
Si1 K1 O1 C38 -132.7(3)
Si3 K1 O1 C38 4.9(4)
K2 K1 O1 C38 -111.3(3)
O1 K1 O2 C42 -113.9(4)
Si1 K1 O2 C42 -178.7(3)
Si3 K1 O2 C42 44.4(4)
K2 K1 O2 C42 66.2(4)
O1 K1 O2 C39 54.9(3)
Si1 K1 O2 C39 -10.0(5)
Si3 K1 O2 C39 -146.8(3)
K2 K1 O2 C39 -125.1(3)
Si6 C3 C7 C8 88.4(3)
Si5 C3 C7 C8 -151.3(3)
Si2 C3 C7 C8 -31.4(4)
C3 C7 C8 C2 46.8(5)
Si8 C2 C8 C7 -153.2(3)
Si7 C2 C8 C7 86.3(4)
Si2 C2 C8 C7 -34.5(4)
C7 C3 Si5 C9 86.2(3)
Si6 C3 Si5 C9 -155.24(18)
Si2 C3 Si5 C9 -24.7(2)
C7 C3 Si5 C10 -150.4(2)
Si6 C3 Si5 C10 -31.8(2)
Si2 C3 Si5 C10 98.7(2)
C7 C3 Si5 C11 -32.0(3)
Si6 C3 Si5 C11 86.6(2)
Si2 C3 Si5 C11 -143.0(2)
C7 C3 Si6 C12 -166.7(3)
Si5 C3 Si6 C12 76.3(3)
Si2 C3 Si6 C12 -54.7(3)
C7 C3 Si6 C14 -45.7(3)
Si5 C3 Si6 C14 -162.8(2)
Si2 C3 Si6 C14 66.2(3)
C7 C3 Si6 C13 70.2(3)
Si5 C3 Si6 C13 -46.9(3)
Si2 C3 Si6 C13 -177.8(2)
C8 C2 Si7 C15 -158.5(2)
Si8 C2 Si7 C15 82.4(2)
Si2 C2 Si7 C15 -46.0(2)
C8 C2 Si7 C16 -34.6(3)
Si8 C2 Si7 C16 -153.7(2)
Si2 C2 Si7 C16 77.9(2)
C8 C2 Si7 C17 81.2(3)
Si8 C2 Si7 C17 -37.9(2)
Si2 C2 Si7 C17 -166.29(19)
C8 C2 Si8 C18 74.9(3)
Si7 C2 Si8 C18 -165.26(19)
Si2 C2 Si8 C18 -36.1(3)
C8 C2 Si8 C19 -165.2(3)
Si7 C2 Si8 C19 -45.4(2)
Si2 C2 Si8 C19 83.8(2)
C8 C2 Si8 C20 -42.8(3)
Si7 C2 Si8 C20 77.1(2)
Si2 C2 Si8 C20 -153.8(2)
Si9 C4 C21 C22 -152.4(3)
Si10 C4 C21 C22 86.7(3)
Si4 C4 C21 C22 -33.7(3)
C4 C21 C22 C5 45.3(4)
Si11 C5 C22 C21 89.3(3)
Si12 C5 C22 C21 -150.7(3)
Si4 C5 C22 C21 -30.3(3)
C21 C4 Si9 C25 76.7(3)
Si10 C4 Si9 C25 -163.71(18)
Si4 C4 Si9 C25 -34.9(2)
C21 C4 Si9 C24 -162.8(2)
Si10 C4 Si9 C24 -43.2(2)
Si4 C4 Si9 C24 85.6(2)
C21 C4 Si9 C23 -41.7(3)
Si10 C4 Si9 C23 77.9(2)
Si4 C4 Si9 C23 -153.31(19)
C21 C4 Si10 C26 -41.4(3)
Si9 C4 Si10 C26 -160.65(18)
Si4 C4 Si10 C26 71.2(2)
C21 C4 Si10 C28 -163.7(2)
Si9 C4 Si10 C28 77.1(2)
Si4 C4 Si10 C28 -51.0(2)
C21 C4 Si10 C27 75.0(3)
Si9 C4 Si10 C27 -44.3(2)
Si4 C4 Si10 C27 -172.40(19)
C22 C5 Si11 C29 -43.4(4)
Si12 C5 Si11 C29 -161.5(3)
Si4 C5 Si11 C29 67.6(3)
C22 C5 Si11 C31 -165.3(3)
Si12 C5 Si11 C31 76.6(3)
Si4 C5 Si11 C31 -54.3(3)
C22 C5 Si11 C30 71.3(3)
Si12 C5 Si11 C30 -46.8(3)
Si4 C5 Si11 C30 -177.7(2)
C22 C5 Si12 C32 86.3(3)
Si11 C5 Si12 C32 -155.85(19)
Si4 C5 Si12 C32 -25.2(3)
C22 C5 Si12 C34 -149.4(2)
Si11 C5 Si12 C34 -31.6(3)
Si4 C5 Si12 C34 99.1(2)
C22 C5 Si12 C33 -31.2(3)
Si11 C5 Si12 C33 86.7(3)
Si4 C5 Si12 C33 -142.7(2)
C38 O1 C35 C36 -17.9(5)
K1 O1 C35 C36 166.4(2)
O1 C35 C36 C37 34.1(4)
C35 C36 C37 C38 -37.0(5)
C35 O1 C38 C37 -6.4(5)
K1 O1 C38 C37 169.8(3)
C36 C37 C38 O1 27.5(5)
C42 O2 C39 C40 9.9(6)
K1 O2 C39 C40 -160.3(4)
O2 C39 C40 C41 -9.6(7)
C39 C40 C41 C42 5.7(8)
C39 O2 C42 C41 -6.5(6)
K1 O2 C42 C41 163.8(4)
C40 C41 C42 O2 0.4(8)
O4 K2 O3 C46 -14.6(7)
O5 K2 O3 C46 143(3)
C57 K2 O3 C46 41.9(14)
Si1 K2 O3 C46 -160.7(7)
Si3 K2 O3 C46 75.2(8)
K1 K2 O3 C46 176.3(7)
O4 K2 O3 C43 130.8(6)
O5 K2 O3 C43 -71(2)
C57 K2 O3 C43 -172.7(14)
Si1 K2 O3 C43 -15.3(6)
Si3 K2 O3 C43 -139.4(5)
K1 K2 O3 C43 -38.3(6)
C46 O3 C43 C44 29.9(8)
K2 O3 C43 C44 -121.8(5)
O3 C43 C44 C45 -7.8(8)
C43 C44 C45 C46 -15.9(9)
C43 O3 C46 C45 -40.0(10)
K2 O3 C46 C45 110.8(8)
C44 C45 C46 O3 35.9(11)
O3 K2 O4 C47 -68.1(4)
O5 K2 O4 C47 -72.4(6)
C57 K2 O4 C47 -85.3(6)
Si1 K2 O4 C47 18.0(5)
Si3 K2 O4 C47 136.1(4)
K1 K2 O4 C47 101.5(4)
O3 K2 O4 C47' -106.1(13)
O5 K2 O4 C47' -110.5(13)
C57 K2 O4 C47' -123.4(13)
Si1 K2 O4 C47' -20.0(13)
Si3 K2 O4 C47' 98.0(13)
K1 K2 O4 C47' 63.4(13)
O3 K2 O4 C50 87.6(4)
O5 K2 O4 C50 83.2(5)
C57 K2 O4 C50 70.3(5)
Si1 K2 O4 C50 173.7(3)
Si3 K2 O4 C50 -68.3(3)
K1 K2 O4 C50 -102.9(3)
C47' O4 C47 C48 -70.8(8)
C50 O4 C47 C48 7.2(4)
K2 O4 C47 C48 165.0(2)
O4 C47 C48 C47' 71.9(9)
O4 C47 C48 C49 -22.3(3)
C47 C48 C49 C50 27.8(5)
C47' C48 C49 C50 -2.5(10)
C47 O4 C50 C49 10.6(6)
C47' O4 C50 C49 39.8(9)
K2 O4 C50 C49 -149.3(3)
C48 C49 C50 O4 -23.2(6)
C47 C48 C47' O4 -66.3(11)
C49 C48 C47' O4 28.1(14)
C47 O4 C47' C48 67.5(11)
C50 O4 C47' C48 -42.0(13)
K2 O4 C47' C48 150.1(5)
O4 K2 O5 C57 -30.5(12)
O3 K2 O5 C57 -53(2)
Si1 K2 O5 C57 -176.5(12)
Si3 K2 O5 C57 78.8(13)
K1 K2 O5 C57 154.9(11)
O4 K2 O5 C60 91.4(15)
O3 K2 O5 C60 69(3)
C57 K2 O5 C60 122(2)
Si1 K2 O5 C60 -54.6(15)
Si3 K2 O5 C60 -159.3(13)
K1 K2 O5 C60 -83.3(15)
C60 O5 C57 C58 3(3)
K2 O5 C57 C58 140.4(18)
C60 O5 C57 K2 -137(2)
O4 K2 C57 O5 148.1(13)
O3 K2 C57 O5 28.0(10)
Si1 K2 C57 O5 3.7(13)
Si3 K2 C57 O5 -132.4(10)
K1 K2 C57 O5 -41.2(16)
O4 K2 C57 C58 62.2(19)
O3 K2 C57 C58 -57.9(18)
O5 K2 C57 C58 -86(2)
Si1 K2 C57 C58 -82.2(19)
Si3 K2 C57 C58 141.6(17)
K1 K2 C57 C58 -127.1(18)
O5 C57 C58 C59 -25(3)
K2 C57 C58 C59 49(3)
C57 C58 C59 C60 36(3)
C57 O5 C60 C59 19(3)
K2 O5 C60 C59 -91(2)
C58 C59 C60 O5 -33(3)
